data_1527743
loop_
_publ_author_name
'Loopstra, B.O.'
'Cordfunke, E.H.P.'

_publ_section_title
;
 On the structure of alpha U O3
;
_journal_name_full
;
Recueil des Travaux Chimiques des Pays-Bas et de la Belgique
;
_journal_page_first 135
_journal_page_last 142
_journal_volume 85
_journal_year 1966
_chemical_formula_sum 'O3 U'
_chemical_name_systematic 'U O3'
_space_group_IT_number 38
_symmetry_space_group_name_Hall 'C -2 2'
_symmetry_space_group_name_H-M 'C 2 m m'
_cell_angle_alpha 90
_cell_angle_beta 90
_cell_angle_gamma 90
_cell_formula_units_Z 2
_cell_length_a 3.961
_cell_length_b 6.86
_cell_length_c 4.166
_cell_volume 113.200
_citation_journal_id_ASTM RTCPA3
_cod_data_source_file Loopstra_RTCPA3_1966_1536.cif
_cod_data_source_block O3U1
_cod_original_cell_volume 113.2005
_cod_original_sg_symbol_Hall 'A 2 -2 (z,y,-x)'
_cod_original_formula_sum 'O3 U1'
_cod_database_code 1527743

loop_
_symmetry_equiv_pos_as_xyz
x,y,z
x,-y,-z
x,y,-z
x,-y,z
x+1/2,y+1/2,z
x+1/2,-y+1/2,-z
x+1/2,y+1/2,-z
x+1/2,-y+1/2,z

loop_
_atom_site_label
_atom_site_type_symbol
_atom_site_fract_x
_atom_site_fract_y
_atom_site_fract_z
_atom_site_occupancy
_atom_site_U_iso_or_equiv
U1 U+6 0 0 0 1 0.0
O1 O-2 0 0 0.5 1 0.0
O2 O-2 0.1 0.3 0 1 0.0
